data_4338651
loop_
_publ_author_name
'Almaraz, Elky'
'Foley, William S.'
'Denny, Jason A.'
'Reibenspies, Joseph H.'
'Golden, Melissa L.'
'Darensbourg, Marcetta Y.'

_publ_section_title
;
 Development of Five-Coordinate Zinc Mono- and Dithiolates as S-Donor
 Metalloligands: Formation of a Zn--W Coordination Polymer
;
_journal_coden_ASTM ORGND7
_journal_issue 12
_journal_name_full 'Inorganic Chemistry'
_journal_page_first 5288
_journal_page_last 5295
_journal_paper_doi 10.1021/ic900261s
_journal_volume 48
_journal_year 2009
_chemical_absolute_configuration rm
_chemical_formula_sum 'C11 H20 N2 O2 S2 Zn'
_chemical_formula_weight 341.78
_space_group_IT_number 19
_symmetry_cell_setting monoclinic
_symmetry_space_group_name_Hall 'P 2ac 2ab'
_symmetry_space_group_name_H-M 'P 21 21 21'
_atom_sites_solution_hydrogens geom
_atom_sites_solution_primary direct
_atom_sites_solution_secondary difmap
_audit_creation_method SHELXL-97
_cell_angle_alpha 90.00
_cell_angle_beta 90.00
_cell_angle_gamma 90.00
_cell_formula_units_Z 4
_cell_length_a 9.266(9)
_cell_length_b 12.332(12)
_cell_length_c 12.472(12)
_cell_measurement_reflns_used 785
_cell_measurement_temperature 110(2)
_cell_measurement_theta_max 22.39
_cell_measurement_theta_min 2.32
_cell_volume 1425(2)
_computing_cell_refinement 'Bruker SMART'
_computing_data_collection 'Bruker SMART'
_computing_data_reduction 'Bruker SAINT'
_computing_molecular_graphics 'Bruker SHELXTL'
_computing_publication_material 'Bruker SHELXTL'
_computing_structure_refinement 'SHELXL-97 (Sheldrick, 1997)'
_computing_structure_solution 'SHELXS-97 (Sheldrick, 1990)'
_diffrn_ambient_temperature 110(2)
_diffrn_measured_fraction_theta_full 0.986
_diffrn_measured_fraction_theta_max 0.986
_diffrn_measurement_device_type 'CCD area detector'
_diffrn_measurement_method 'phi and omega scans'
_diffrn_radiation_monochromator graphite
_diffrn_radiation_source 'fine-focus sealed tube'
_diffrn_radiation_type MoK\a
_diffrn_radiation_wavelength 0.71073
_diffrn_reflns_av_R_equivalents 0.0678
_diffrn_reflns_av_sigmaI/netI 0.0609
_diffrn_reflns_limit_h_max 10
_diffrn_reflns_limit_h_min -10
_diffrn_reflns_limit_k_max 14
_diffrn_reflns_limit_k_min -14
_diffrn_reflns_limit_l_max 14
_diffrn_reflns_limit_l_min -14
_diffrn_reflns_number 11041
_diffrn_reflns_theta_full 25.00
_diffrn_reflns_theta_max 25.00
_diffrn_reflns_theta_min 2.74
_exptl_absorpt_coefficient_mu 2.012
_exptl_absorpt_correction_T_max 0.8242
_exptl_absorpt_correction_T_min 0.6891
_exptl_absorpt_correction_type multi-scan
_exptl_absorpt_process_details sadabs
_exptl_crystal_colour 'colorless '
_exptl_crystal_density_diffrn 1.593
_exptl_crystal_density_method 'not measured'
_exptl_crystal_description 'plate     '
_exptl_crystal_F_000 712
_exptl_crystal_size_max 0.20
_exptl_crystal_size_mid 0.10
_exptl_crystal_size_min 0.10
_refine_diff_density_max 0.225
_refine_diff_density_min -0.201
_refine_diff_density_rms 0.042
_refine_ls_abs_structure_details 'Flack H D (1983), Acta Cryst. A39, 876-881'
_refine_ls_abs_structure_Flack 0.008(12)
_refine_ls_extinction_method none
_refine_ls_goodness_of_fit_ref 1.049
_refine_ls_hydrogen_treatment constr
_refine_ls_matrix_type full
_refine_ls_number_parameters 163
_refine_ls_number_reflns 2462
_refine_ls_number_restraints 0
_refine_ls_restrained_S_all 1.049
_refine_ls_R_factor_all 0.0352
_refine_ls_R_factor_gt 0.0261
_refine_ls_shift/su_max 0.000
_refine_ls_shift/su_mean 0.000
_refine_ls_structure_factor_coef Fsqd
_refine_ls_weighting_details
; calc                                                                         
 [0.00000+1.00000exp(2.50(sin\q/\l)^2^)]/                                      
   [\s^2^(Fo^2^)+0.0000+0.0000*P+(0.0000P)^2^+0.0000sin\q/\l]                  
 where P = 0.33333Fo^2^ + 0.66667Fc^2^                                         
;
_refine_ls_weighting_scheme calc
_refine_ls_wR_factor_gt 0.0432
_refine_ls_wR_factor_ref 0.0451
_reflns_number_gt 2122
_reflns_number_total 2462
_reflns_threshold_expression >2sigma(I)
_cod_data_source_file ic900261s_si_002.cif
_cod_data_source_block znac
_cod_depositor_comments
;
The following automatic conversions were performed:

'_symmetry_cell_setting' value 'Monoclinic' changed to 'monoclinic'
according to
/usr/data/users/saulius/automatic-downloads/retrospective/ACS/lib/dictionaries/cif_core.dic
dictionary named 'cif_core.dic' version 2.4.2 from 2011-04-26.

Automatic conversion script
Id: cif_fix_values 2281 2013-09-26 08:29:07Z andrius 
;
_cod_original_sg_symbol_H-M P2(1)
_cod_database_code 4338651

loop_
_symmetry_equiv_pos_as_xyz
'x, y, z'
'-x+1/2, -y, z+1/2'
'x+1/2, -y+1/2, -z'
'-x, y+1/2, -z+1/2'

loop_
_atom_site_label
_atom_site_type_symbol
_atom_site_fract_x
_atom_site_fract_y
_atom_site_fract_z
_atom_site_U_iso_or_equiv
_atom_site_adp_type
_atom_site_occupancy
_atom_site_symmetry_multiplicity
_atom_site_calc_flag
_atom_site_refinement_flags
Zn1 Zn 0.13319(4) 0.45152(3) 0.40726(3) 0.02769(9) Uani 1 1 d .
S1 S 0.40902(8) 0.48366(6) 0.40926(7) 0.0379(2) Uani 1 1 d .
O1 O 0.1796(2) 0.37313(16) 0.27274(16) 0.0346(5) Uani 1 1 d .
N1 N 0.1249(3) 0.62069(19) 0.36309(17) 0.0343(6) Uani 1 1 d .
C1 C 0.3919(4) 0.6167(3) 0.3463(3) 0.0460(9) Uani 1 1 d .
H1A H 0.4791 0.6603 0.3621 0.055 Uiso 1 1 calc R
H1B H 0.3852 0.6078 0.2676 0.055 Uiso 1 1 calc R
S2 S 0.07724(10) 0.34882(8) 0.55178(7) 0.0461(2) Uani 1 1 d .
O2 O 0.3299(3) 0.29629(19) 0.15753(17) 0.0508(7) Uani 1 1 d .
N2 N -0.0946(3) 0.48580(18) 0.38502(18) 0.0307(6) Uani 1 1 d .
C2 C 0.2604(4) 0.6758(3) 0.3864(3) 0.0461(9) Uani 1 1 d .
H2A H 0.2689 0.6854 0.4650 0.055 Uiso 1 1 calc R
H2B H 0.2579 0.7489 0.3535 0.055 Uiso 1 1 calc R
C3 C 0.0915(4) 0.6212(3) 0.2447(2) 0.0435(9) Uani 1 1 d .
H3A H 0.1538 0.5671 0.2086 0.052 Uiso 1 1 calc R
H3B H 0.1157 0.6934 0.2151 0.052 Uiso 1 1 calc R
C4 C -0.0655(4) 0.5958(3) 0.2187(3) 0.0485(9) Uani 1 1 d .
H4A H -0.1254 0.6580 0.2420 0.058 Uiso 1 1 calc R
H4B H -0.0752 0.5898 0.1399 0.058 Uiso 1 1 calc R
C5 C -0.1265(4) 0.4937(3) 0.2689(2) 0.0451(9) Uani 1 1 d .
H5A H -0.2323 0.4924 0.2582 0.054 Uiso 1 1 calc R
H5B H -0.0854 0.4297 0.2319 0.054 Uiso 1 1 calc R
C6 C 0.0038(4) 0.6710(3) 0.4241(3) 0.0420(9) Uani 1 1 d .
H6A H -0.0318 0.7353 0.3847 0.050 Uiso 1 1 calc R
H6B H 0.0395 0.6955 0.4949 0.050 Uiso 1 1 calc R
C7 C -0.1207(4) 0.5910(2) 0.4403(2) 0.0396(8) Uani 1 1 d .
H7A H -0.1338 0.5777 0.5180 0.048 Uiso 1 1 calc R
H7B H -0.2109 0.6236 0.4126 0.048 Uiso 1 1 calc R
C8 C -0.1740(3) 0.3970(3) 0.4350(2) 0.0418(9) Uani 1 1 d .
H8A H -0.1687 0.3326 0.3878 0.050 Uiso 1 1 calc R
H8B H -0.2769 0.4179 0.4412 0.050 Uiso 1 1 calc R
C9 C -0.1177(4) 0.3662(3) 0.5461(2) 0.0452(9) Uani 1 1 d .
H9A H -0.1644 0.2978 0.5688 0.054 Uiso 1 1 calc R
H9B H -0.1461 0.4234 0.5977 0.054 Uiso 1 1 calc R
C10 C 0.4359(4) 0.3950(3) 0.2953(3) 0.0425(9) Uani 1 1 d .
H10A H 0.4964 0.4342 0.2427 0.051 Uiso 1 1 calc R
H10B H 0.4924 0.3316 0.3202 0.051 Uiso 1 1 calc R
C11 C 0.3049(3) 0.3525(2) 0.2368(2) 0.0306(7) Uani 1 1 d .

loop_
_atom_site_aniso_label
_atom_site_aniso_U_11
_atom_site_aniso_U_22
_atom_site_aniso_U_33
_atom_site_aniso_U_23
_atom_site_aniso_U_13
_atom_site_aniso_U_12
Zn1 0.02398(17) 0.03107(17) 0.02802(16) 0.00119(17) 0.00179(18) 0.00102(17)
S1 0.0288(4) 0.0494(5) 0.0355(4) 0.0003(4) -0.0059(4) -0.0033(3)
O1 0.0263(13) 0.0428(13) 0.0347(11) -0.0096(10) 0.0015(10) 0.0020(10)
N1 0.0346(16) 0.0317(14) 0.0365(14) -0.0007(11) -0.0058(14) -0.0024(14)
C1 0.043(2) 0.042(2) 0.052(2) 0.0025(16) -0.0024(19) -0.0124(18)
S2 0.0353(5) 0.0608(6) 0.0423(5) 0.0201(4) 0.0046(4) -0.0001(5)
O2 0.0498(17) 0.0574(15) 0.0451(13) -0.0199(12) 0.0083(12) 0.0038(13)
N2 0.0260(15) 0.0345(14) 0.0316(14) -0.0047(11) -0.0029(11) 0.0026(11)
C2 0.046(2) 0.0340(19) 0.058(2) 0.0034(17) -0.0024(19) -0.0035(16)
C3 0.053(2) 0.0415(19) 0.0357(18) 0.0113(15) -0.0006(17) -0.0012(18)
C4 0.048(2) 0.058(2) 0.040(2) 0.0048(17) -0.0077(18) 0.007(2)
C5 0.031(2) 0.063(2) 0.0416(18) -0.0055(16) -0.0124(17) 0.0000(19)
C6 0.046(2) 0.0342(19) 0.045(2) -0.0102(16) -0.0023(17) 0.0080(16)
C7 0.037(2) 0.0396(18) 0.0427(18) -0.0036(13) 0.0042(17) 0.0133(17)
C8 0.0235(19) 0.0458(19) 0.056(2) -0.0062(16) 0.0011(15) -0.0019(15)
C9 0.040(2) 0.049(2) 0.0467(19) 0.0065(15) 0.0152(18) 0.0008(19)
C10 0.033(2) 0.045(2) 0.049(2) -0.0044(17) 0.0066(17) 0.0000(18)
C11 0.033(2) 0.0248(17) 0.0343(17) 0.0034(14) 0.0045(15) 0.0018(15)

loop_
_atom_type_symbol
_atom_type_description
_atom_type_scat_dispersion_real
_atom_type_scat_dispersion_imag
_atom_type_scat_source
C C 0.0033 0.0016 'International Tables Vol C Tables 4.2.6.8 and 6.1.1.4'
H H 0.0000 0.0000 'International Tables Vol C Tables 4.2.6.8 and 6.1.1.4'
N N 0.0061 0.0033 'International Tables Vol C Tables 4.2.6.8 and 6.1.1.4'
O O 0.0106 0.0060 'International Tables Vol C Tables 4.2.6.8 and 6.1.1.4'
S S 0.1246 0.1234 'International Tables Vol C Tables 4.2.6.8 and 6.1.1.4'
Zn Zn 0.2839 1.4301 'International Tables Vol C Tables 4.2.6.8 and 6.1.1.4'

loop_
_geom_angle_atom_site_label_1
_geom_angle_atom_site_label_2
_geom_angle_atom_site_label_3
_geom_angle
O1 Zn1 N1 105.24(10)
O1 Zn1 N2 101.39(9)
N1 Zn1 N2 75.21(10)
O1 Zn1 S2 116.78(9)
N1 Zn1 S2 137.38(7)
N2 Zn1 S2 89.31(7)
O1 Zn1 S1 82.46(7)
N1 Zn1 S1 83.65(8)
N2 Zn1 S1 158.81(7)
S2 Zn1 S1 107.72(4)
C10 S1 C1 102.57(17)
C10 S1 Zn1 92.05(11)
C1 S1 Zn1 92.74(12)
C11 O1 Zn1 126.4(2)
C2 N1 C6 110.7(2)
C2 N1 C3 111.7(3)
C6 N1 C3 110.1(3)
C2 N1 Zn1 111.7(2)
C6 N1 Zn1 107.35(19)
C3 N1 Zn1 105.12(18)
C2 C1 S1 111.2(2)
C2 C1 H1A 109.4
S1 C1 H1A 109.4
C2 C1 H1B 109.4
S1 C1 H1B 109.4
H1A C1 H1B 108.0
C9 S2 Zn1 97.47(10)
C8 N2 C5 111.5(2)
C8 N2 C7 112.0(2)
C5 N2 C7 111.3(2)
C8 N2 Zn1 106.83(19)
C5 N2 Zn1 109.34(19)
C7 N2 Zn1 105.56(19)
N1 C2 C1 113.9(3)
N1 C2 H2A 108.8
C1 C2 H2A 108.8
N1 C2 H2B 108.8
C1 C2 H2B 108.8
H2A C2 H2B 107.7
N1 C3 C4 113.8(3)
N1 C3 H3A 108.8
C4 C3 H3A 108.8
N1 C3 H3B 108.8
C4 C3 H3B 108.8
H3A C3 H3B 107.7
C5 C4 C3 116.0(3)
C5 C4 H4A 108.3
C3 C4 H4A 108.3
C5 C4 H4B 108.3
C3 C4 H4B 108.3
H4A C4 H4B 107.4
N2 C5 C4 112.6(3)
N2 C5 H5A 109.1
C4 C5 H5A 109.1
N2 C5 H5B 109.1
C4 C5 H5B 109.1
H5A C5 H5B 107.8
N1 C6 C7 111.5(3)
N1 C6 H6A 109.3
C7 C6 H6A 109.3
N1 C6 H6B 109.3
C7 C6 H6B 109.3
H6A C6 H6B 108.0
N2 C7 C6 112.2(3)
N2 C7 H7A 109.2
C6 C7 H7A 109.2
N2 C7 H7B 109.2
C6 C7 H7B 109.2
H7A C7 H7B 107.9
N2 C8 C9 113.6(3)
N2 C8 H8A 108.8
C9 C8 H8A 108.8
N2 C8 H8B 108.8
C9 C8 H8B 108.8
H8A C8 H8B 107.7
C8 C9 S2 113.8(2)
C8 C9 H9A 108.8
S2 C9 H9A 108.8
C8 C9 H9B 108.8
S2 C9 H9B 108.8
H9A C9 H9B 107.7
C11 C10 S1 118.6(2)
C11 C10 H10A 107.7
S1 C10 H10A 107.7
C11 C10 H10B 107.7
S1 C10 H10B 107.7
H10A C10 H10B 107.1
O2 C11 O1 124.7(3)
O2 C11 C10 115.6(3)
O1 C11 C10 119.7(3)

loop_
_geom_bond_atom_site_label_1
_geom_bond_atom_site_label_2
_geom_bond_distance
Zn1 O1 1.983(2)
Zn1 N1 2.159(3)
Zn1 N2 2.171(3)
Zn1 S2 2.2631(18)
Zn1 S1 2.587(3)
S1 C10 1.810(3)
S1 C1 1.826(4)
O1 C11 1.270(4)
N1 C2 1.457(4)
N1 C6 1.491(4)
N1 C3 1.509(4)
C1 C2 1.505(5)
C1 H1A 0.9900
C1 H1B 0.9900
S2 C9 1.820(4)
O2 C11 1.229(3)
N2 C8 1.459(4)
N2 C5 1.482(4)
N2 C7 1.489(4)
C2 H2A 0.9900
C2 H2B 0.9900
C3 C4 1.523(5)
C3 H3A 0.9900
C3 H3B 0.9900
C4 C5 1.516(5)
C4 H4A 0.9900
C4 H4B 0.9900
C5 H5A 0.9900
C5 H5B 0.9900
C6 C7 1.531(5)
C6 H6A 0.9900
C6 H6B 0.9900
C7 H7A 0.9900
C7 H7B 0.9900
C8 C9 1.528(4)
C8 H8A 0.9900
C8 H8B 0.9900
C9 H9A 0.9900
C9 H9B 0.9900
C10 C11 1.510(4)
C10 H10A 0.9900
C10 H10B 0.9900

loop_
_geom_torsion_atom_site_label_1
_geom_torsion_atom_site_label_2
_geom_torsion_atom_site_label_3
_geom_torsion_atom_site_label_4
_geom_torsion
O1 Zn1 S1 C10 -6.93(13)
N1 Zn1 S1 C10 -113.28(14)
N2 Zn1 S1 C10 -109.0(2)
S2 Zn1 S1 C10 108.85(14)
O1 Zn1 S1 C1 95.77(14)
N1 Zn1 S1 C1 -10.58(12)
N2 Zn1 S1 C1 -6.3(2)
S2 Zn1 S1 C1 -148.46(11)
N1 Zn1 O1 C11 88.5(2)
N2 Zn1 O1 C11 166.1(2)
S2 Zn1 O1 C11 -98.9(2)
S1 Zn1 O1 C11 7.2(2)
O1 Zn1 N1 C2 -97.2(2)
N2 Zn1 N1 C2 164.8(2)
S2 Zn1 N1 C2 92.5(2)
S1 Zn1 N1 C2 -16.8(2)
O1 Zn1 N1 C6 141.33(19)
N2 Zn1 N1 C6 43.3(2)
S2 Zn1 N1 C6 -28.9(3)
S1 Zn1 N1 C6 -138.3(2)
O1 Zn1 N1 C3 24.2(2)
N2 Zn1 N1 C3 -73.9(2)
S2 Zn1 N1 C3 -146.11(17)
S1 Zn1 N1 C3 104.5(2)
C10 S1 C1 C2 130.1(2)
Zn1 S1 C1 C2 37.4(2)
O1 Zn1 S2 C9 -101.78(13)
N1 Zn1 S2 C9 67.69(17)
N2 Zn1 S2 C9 0.65(13)
S1 Zn1 S2 C9 167.82(11)
O1 Zn1 N2 C8 92.89(19)
N1 Zn1 N2 C8 -164.16(19)
S2 Zn1 N2 C8 -24.32(17)
S1 Zn1 N2 C8 -168.51(15)
O1 Zn1 N2 C5 -27.9(2)
N1 Zn1 N2 C5 75.05(19)
S2 Zn1 N2 C5 -145.10(18)
S1 Zn1 N2 C5 70.7(3)
O1 Zn1 N2 C7 -147.75(16)
N1 Zn1 N2 C7 -44.80(17)
S2 Zn1 N2 C7 95.04(18)
S1 Zn1 N2 C7 -49.2(3)
C6 N1 C2 C1 168.2(3)
C3 N1 C2 C1 -68.8(4)
Zn1 N1 C2 C1 48.6(3)
S1 C1 C2 N1 -61.6(3)
C2 N1 C3 C4 -162.8(3)
C6 N1 C3 C4 -39.4(4)
Zn1 N1 C3 C4 75.9(3)
N1 C3 C4 C5 -51.9(4)
C8 N2 C5 C4 170.5(3)
C7 N2 C5 C4 44.6(4)
Zn1 N2 C5 C4 -71.6(3)
C3 C4 C5 N2 48.2(4)
C2 N1 C6 C7 -155.8(3)
C3 N1 C6 C7 80.2(3)
Zn1 N1 C6 C7 -33.7(3)
C8 N2 C7 C6 155.0(3)
C5 N2 C7 C6 -79.4(3)
Zn1 N2 C7 C6 39.2(3)
N1 C6 C7 N2 -3.9(4)
C5 N2 C8 C9 165.1(3)
C7 N2 C8 C9 -69.4(3)
Zn1 N2 C8 C9 45.7(3)
N2 C8 C9 S2 -48.4(3)
Zn1 S2 C9 C8 23.0(3)
C1 S1 C10 C11 -85.3(3)
Zn1 S1 C10 C11 8.0(3)
Zn1 O1 C11 O2 173.9(2)
Zn1 O1 C11 C10 -3.6(4)
S1 C10 C11 O2 177.2(2)
S1 C10 C11 O1 -5.1(4)
